data_2003472
loop_
_publ_author_name
'Wu, D.-D.'
'Mak, T. C. W.'

_publ_section_title
;Mercury(II) Chloride Adduct of a Betaine Derivative:
 Bis[(dimethyl)(2-dimethylaminoethyl)ammonioacetato]tetrakis[dichloromercury(II)]
;
_journal_issue 5
_journal_name_full 'Acta Crystallographica Section C'
_journal_page_first 857
_journal_page_last 859
_journal_paper_doi 10.1107/S0108270194012345
_journal_volume 51
_journal_year 1995
_chemical_compound_source 'see text'
_chemical_formula_moiety 'C16 H36 Cl8 Hg4 N4 O4'
_chemical_formula_sum 'C16 H36 Cl8 Hg4 N4 O4'
_chemical_formula_weight 1434.4
_space_group_IT_number 14
_symmetry_cell_setting monoclinic
_symmetry_space_group_name_Hall '-P 2yn'
_symmetry_space_group_name_H-M 'P 1 21/n 1'
_atom_type_scat_source IntTabIV
_cell_angle_alpha 90
_cell_angle_beta 102.77(3)
_cell_angle_gamma 90
_cell_formula_units_Z 2
_cell_length_a 8.106(2)
_cell_length_b 20.135(4)
_cell_length_c 10.399(2)
_cell_measurement_reflns_used 25
_cell_measurement_temperature 293
_cell_measurement_theta_max 11
_cell_measurement_theta_min 3
_cell_volume 1655.3(6)
_diffrn_measurement_device 'Siemens R3m/V'
_diffrn_measurement_method \w
_diffrn_radiation_type MoK\a
_diffrn_radiation_wavelength 0.71073
_diffrn_reflns_av_R_equivalents 0.030
_diffrn_reflns_limit_h_max 8
_diffrn_reflns_limit_h_min 0
_diffrn_reflns_limit_k_max 21
_diffrn_reflns_limit_k_min 0
_diffrn_reflns_limit_l_max 10
_diffrn_reflns_limit_l_min -11
_diffrn_reflns_number 2349
_diffrn_reflns_theta_max 24.0
_diffrn_standards_decay_% 1.1
_diffrn_standards_interval_count 100
_diffrn_standards_number 2
_exptl_absorpt_coefficient_mu 19.17
_exptl_absorpt_correction_T_max 0.110
_exptl_absorpt_correction_T_min 0.036
_exptl_absorpt_correction_type 'psi scan (Kopfmann & Huber, 1968)'
_exptl_crystal_colour colourless
_exptl_crystal_density_diffrn 2.878
_exptl_crystal_description prism
_exptl_crystal_size_max 0.20
_exptl_crystal_size_mid 0.18
_exptl_crystal_size_min 0.10
_refine_diff_density_max 2.33
_refine_diff_density_min -1.59
_refine_ls_extinction_method none
_refine_ls_goodness_of_fit_obs 1.25
_refine_ls_hydrogen_treatment noref
_refine_ls_number_parameters 164
_refine_ls_number_reflns 1265
_refine_ls_R_factor_obs 0.063
_refine_ls_shift/esd_max 0.086
_refine_ls_structure_factor_coef F
_refine_ls_weighting_details 'w = 1/[\s^2^(F) + 0.002F^2^]'
_refine_ls_weighting_scheme calc
_refine_ls_wR_factor_obs 0.074
_reflns_number_observed 1265
_reflns_number_total 2180
_reflns_observed_criterion >6.0\s(F)
_cod_data_source_file kh1002.cif
_cod_data_source_block kh1002a
_cod_depositor_comments
;
The following automatic conversions were performed:

'_refine_ls_weighting_scheme' value '1/[\s^2^(F) + 0.002F^2^]' was
changed to 'calc'. New tag '_refine_ls_weighting_details' was
created. The value of the new tag was set to 'w = 1/[\s^2^(F) +
0.002F^2^]'.

Automatic conversion script
Id: cif_fix_values 3143 2015-03-26 13:38:13Z robertas 
;
_cod_original_cell_volume 1655.3(8)
_cod_database_code 2003472

loop_
_symmetry_equiv_pos_as_xyz
x,y,z
1/2+x,1/2-y,1/2+z
-x,-y,-z
1/2-x,1/2+y,1/2-z

loop_
_atom_site_label
_atom_site_fract_x
_atom_site_fract_y
_atom_site_fract_z
_atom_site_U_iso_or_equiv
Hg(1) .5476(2) .6498(1) .3021(1) .046(1)
Hg(2) .0657(2) .6048(1) .0887(2) .053(1)
Cl(1) .2580(11) .6734(4) .3174(10) .058(3)
Cl(2) .7322(13) .6880(5) .1670(9) .063(3)
Cl(3) .0623(13) .6880(4) -.0640(10) .061(3)
Cl(4) -.0092(12) .5100(4) .1870(9) .059(3)
O(1) .506(3) .530(1) .300(3) .069(4)
O(2) .376(2) .556(1) .097(2) .042(4)
N(1) .498(3) .391(1) .236(2) .030(4)
N(2) .241(3) .365(1) .495(3) .038(4)
C(1) .432(4) .516(2) .182(3) .052(4)
C(2) .406(3) .442(1) .148(3) .029(4)
C(3) .465(4) .327(1) .161(3) .052(4)
C(4) .683(4) .409(2) .252(4) .060(4)
C(5) .455(3) .389(1) .373(3) .042(4)
C(6) .291(4) .356(2) .369(3) .049(4)
C(7) .095(4) .313(2) .493(4) .066(4)
C(8) .166(4) .431(2) .497(3) .071(4)
H(2A) .2876 .4331 .1381 .080
H(2B) .4319 .4363 .0632 .080
H(3A) .4930 .3322 .0765 .080
H(3B) .5332 .2926 .2096 .080
H(3C) .3476 .3158 .1489 .080
H(4A) .7112 .4107 .1666 .080
H(4B) .7050 .4510 .2945 .080
H(4C) .7508 .3752 .3043 .080
H(5A) .4491 .4329 .4058 .080
H(5B) .5425 .3652 .4322 .080
H(6A) .2071 .3737 .2975 .080
H(6B) .3024 .3090 .3524 .080
H(7A) .1372 .2688 .4899 .080
H(7B) .0518 .3188 .5706 .080
H(7C) .0059 .3208 .4161 .080
H(8A) .2525 .4641 .4978 .080
H(8B) .0764 .4378 .4205 .080
H(8C) .1223 .4358 .5750 .080

loop_
_geom_angle_atom_site_label_1
_geom_angle_atom_site_label_2
_geom_angle_atom_site_label_3
_geom_angle_site_symmetry_3
_geom_angle
_geom_angle_publ_flag
Cl(1) Hg(1) Cl(2) . 135.4(3) yes
Cl(2) Hg(1) O(1) . 114.6(7) yes
Cl(2) Hg(1) N(2) 3_666 98.0(6) yes
Cl(1) Hg(2) Cl(3) . 98.2(3) yes
Cl(3) Hg(2) Cl(4) . 160.4(3) yes
Cl(3) Hg(2) O(2) . 99.0(5) yes
Hg(1) Cl(1) Hg(2) . 101.8(3) yes
Hg(2) O(2) C(1) . 118(2) yes
C(2) N(1) C(4) . 105(2) yes
C(2) N(1) C(5) . 114(2) yes
C(4) N(1) C(5) . 109(2) yes
C(6) N(2) C(8) . 109(2) yes
C(6) N(2) Hg(1) 3_666 119(2) yes
C(8) N(2) Hg(1) 3_666 108(2) yes
O(1) C(1) C(2) . 117(2) yes
N(1) C(2) C(1) . 121(2) yes
N(2) C(6) C(5) . 110(2) yes
Cl(1) Hg(1) O(1) . 93.5(6) yes
Cl(1) Hg(1) N(2) 3_666 118.1(6) yes
O(1) Hg(1) N(2) 3_666 87.6(8) yes
Cl(1) Hg(2) Cl(4) . 100.2(3) yes
Cl(1) Hg(2) O(2) . 79.4(4) yes
Cl(4) Hg(2) O(2) . 91.1(5) yes
Hg(1) O(1) C(1) . 106(2) yes
C(2) N(1) C(3) . 106(2) yes
C(3) N(1) C(4) . 109(2) yes
C(3) N(1) C(5) . 114(2) yes
C(6) N(2) C(7) . 105(2) yes
C(7) N(2) C(8) . 107(2) yes
C(7) N(2) Hg(1) 3_666 109(2) yes
O(1) C(1) O(2) . 124(3) yes
O(2) C(1) C(2) . 118(2) yes
N(1) C(5) C(6) . 112(2) yes

loop_
_geom_bond_atom_site_label_1
_geom_bond_atom_site_label_2
_geom_bond_site_symmetry_2
_geom_bond_distance
_geom_bond_publ_flag
Hg(1) Cl(1) . 2.435(10) yes
Hg(1) O(1) . 2.43(2) yes
Hg(2) Cl(1) . 2.891(9) yes
Hg(2) Cl(4) . 2.309(9) yes
O(1) C(1) . 1.28(4) yes
N(1) C(2) . 1.47(3) yes
N(1) C(4) . 1.51(4) yes
N(2) C(6) . 1.47(4) yes
N(2) C(8) . 1.48(4) yes
C(5) C(6) . 1.47(4) yes
Hg(1) Cl(2) . 2.394(11) yes
Hg(1) N(2) 3_666 2.43(2) yes
Hg(2) Cl(3) . 2.305(9) yes
Hg(2) O(2) . 2.68(2) yes
O(2) C(1) . 1.21(4) yes
N(1) C(3) . 1.49(4) yes
N(1) C(5) . 1.54(4) yes
N(2) C(7) . 1.57(4) yes
C(1) C(2) . 1.52(4) yes

loop_
_geom_contact_atom_site_label_1
_geom_contact_atom_site_label_2
_geom_contact_distance
_geom_contact_site_symmetry_2
_geom_contact_publ_flag
Hg(1) Hg(2) 4.144 . yes
Hg(2) Cl(2) 3.430(10) 1_455 yes
Hg(1) Cl(3) 3.540(10) 2_565 yes
Hg(2) Cl(4) 3.630(10) 3_565 yes
